data_7132271
loop_
_publ_author_name
'Gautam, Ritika'
'Kumar, Ashwini'
'Chaudhary, Ayushi'
'Agrahari, Bhumika'
'Chaudhary, Kajal'
'Kumar, Pooran'

_publ_section_title
;
 Concurrent Cu(II)-initiated Fenton-like Reaction and Glutathione
 Depletion to Escalate Chemodynamic Therapy
;
_journal_name_full 'Chemical Communications'
_journal_paper_doi 10.1039/D3CC04519F
_journal_year 2023
_chemical_formula_moiety '0.11(C22.1 H19.7 Cl N2 O2)'
_chemical_formula_sum 'C2.46 H2.19 Cl0.11 N0.22 O0.22'
_chemical_formula_weight 42.31
_chemical_name_systematic HL3
_space_group_crystal_system monoclinic
_space_group_IT_number 4
_space_group_name_Hall 'P 2yb'
_space_group_name_H-M_alt 'P 1 21 1'
_atom_sites_solution_hydrogens mixed
_audit_creation_date 2023-03-27
_audit_creation_method
;
Olex2 1.2
(compiled 2018.05.29 svn.r3508 for OlexSys, GUI svn.r5506)
;
_audit_update_record
;
2023-03-27 deposited with the CCDC.	2023-10-26 downloaded from the CCDC.
;
_cell_angle_alpha 90
_cell_angle_beta 105.532(9)
_cell_angle_gamma 90
_cell_formula_units_Z 18
_cell_length_a 13.596(4)
_cell_length_b 5.0457(13)
_cell_length_c 13.851(4)
_cell_measurement_reflns_used 4446
_cell_measurement_temperature 100
_cell_measurement_theta_max 28.28
_cell_measurement_theta_min 2.45
_cell_volume 915.5(4)
_computing_cell_refinement 'SAINT V8.40B (?, 2016)'
_computing_data_reduction 'SAINT V8.40B (?, 2016)'
_computing_molecular_graphics 'Olex2 (Dolomanov et al., 2009)'
_computing_publication_material 'Olex2 (Dolomanov et al., 2009)'
_computing_structure_refinement 'ShelXL (Sheldrick, 2015)'
_computing_structure_solution 'SHELXT 2018/2 (Sheldrick, 2018)'
_diffrn_ambient_temperature 100.0
_diffrn_measured_fraction_theta_full 0.998
_diffrn_measured_fraction_theta_max 0.995
_diffrn_measurement_device_type 'Bruker APEX-II CCD'
_diffrn_measurement_method '\f and \w scans'
_diffrn_radiation_type MoK\a
_diffrn_radiation_wavelength 0.71073
_diffrn_reflns_av_R_equivalents 0.0604
_diffrn_reflns_av_unetI/netI 0.0613
_diffrn_reflns_Laue_measured_fraction_full 0.998
_diffrn_reflns_Laue_measured_fraction_max 0.995
_diffrn_reflns_limit_h_max 17
_diffrn_reflns_limit_h_min -18
_diffrn_reflns_limit_k_max 6
_diffrn_reflns_limit_k_min -6
_diffrn_reflns_limit_l_max 18
_diffrn_reflns_limit_l_min -18
_diffrn_reflns_number 15901
_diffrn_reflns_point_group_measured_fraction_full 0.999
_diffrn_reflns_point_group_measured_fraction_max 0.995
_diffrn_reflns_theta_full 25.242
_diffrn_reflns_theta_max 28.406
_diffrn_reflns_theta_min 2.453
_exptl_absorpt_coefficient_mu 0.229
_exptl_absorpt_correction_T_max 0.7457
_exptl_absorpt_correction_T_min 0.6476
_exptl_absorpt_correction_type refdelf
_exptl_absorpt_process_details
;
SADABS-2016/2 (Bruker,2016/2) was used for absorption correction.
wR2(int) was 0.1537 before and 0.0631 after correction.
The Ratio of minimum to maximum transmission is 0.8684.
The \l/2 correction factor is Not present.
;
_exptl_crystal_colour 'orangish orange'
_exptl_crystal_colour_modifier orangish
_exptl_crystal_colour_primary orange
_exptl_crystal_density_diffrn 1.381
_exptl_crystal_description needle
_exptl_crystal_F_000 399
_exptl_crystal_size_max 0.25
_exptl_crystal_size_mid 0.21
_exptl_crystal_size_min 0.16
_refine_diff_density_max 0.218
_refine_diff_density_min -0.290
_refine_diff_density_rms 0.054
_refine_ls_abs_structure_details
;
 Flack x determined using 1395 quotients [(I+)-(I-)]/[(I+)+(I-)]
 (Parsons, Flack and Wagner, Acta Cryst. B69 (2013) 249-259).
;
_refine_ls_abs_structure_Flack 0.10(5)
_refine_ls_extinction_method none
_refine_ls_goodness_of_fit_ref 1.045
_refine_ls_hydrogen_treatment mixed
_refine_ls_matrix_type full
_refine_ls_number_parameters 286
_refine_ls_number_reflns 4584
_refine_ls_number_restraints 1
_refine_ls_restrained_S_all 1.045
_refine_ls_R_factor_all 0.0652
_refine_ls_R_factor_gt 0.0482
_refine_ls_shift/su_max 0.000
_refine_ls_shift/su_mean 0.000
_refine_ls_structure_factor_coef Fsqd
_refine_ls_weighting_details 'w=1/[\s^2^(Fo^2^)+(0.0555P)^2^+0.2085P] where P=(Fo^2^+2Fc^2^)/3'
_refine_ls_weighting_scheme calc
_refine_ls_wR_factor_gt 0.1125
_refine_ls_wR_factor_ref 0.1225
_reflns_Friedel_coverage 0.800
_reflns_Friedel_fraction_full 1.000
_reflns_Friedel_fraction_max 0.995
_reflns_number_gt 3786
_reflns_number_total 4584
_reflns_threshold_expression 'I > 2\s(I)'
_cod_data_source_file d3cc04519f3.cif
_cod_data_source_block HL3_o_0m_a
_cod_database_code 7132271
_shelx_shelxl_version_number 2016/4
_shelx_space_group_comment
;
The symmetry employed for this shelxl refinement is uniquely defined
by the following loop, which should always be used as a source of
symmetry information in preference to the above space-group names.
They are only intended as comments.
;
_shelx_estimated_absorpt_t_max 0.964
_shelx_estimated_absorpt_t_min 0.945
_olex2_refinement_description
;
1. Fixed Uiso
 At 1.2 times of:
  All C(H) groups, All C(H,H) groups
 At 1.5 times of:
  All C(H,H,H) groups, All O(H) groups
2. Others
 Fixed Sof: H19(0.4) H19A(0.6) C17A(0.5) H17A(0.5) C18A(0.4) H18A(0.4)
 C20A(0.4) H20A(0.4) C21(0.6) H21A(0.6) H21B(0.6) C21A(0.4) H21C(0.4) C20(0.6)
 H20(0.6) C17(0.6) H17(0.6) C18(0.6) H18(0.6)
3.a Ternary CH refined with riding coordinates:
 C15(H15)
3.b Secondary CH2 refined with riding coordinates:
 C21(H21A,H21B)
3.c Aromatic/amide H refined with riding coordinates:
 C12(H12), C5(H5), C10(H10), C11(H11), C9(H9), C7(H7), C3(H3), C2(H2A),
 C19(H19), C19(H19A), C17A(H17A), C18A(H18A), C20A(H20A), C21A(H21C), C20(H20),
 C17(H17), C18(H18)
3.d Idealised Me refined as rotating group:
 C26C(H26A,H26B,H26C)
3.e Idealised tetrahedral OH refined as rotating group:
 O1(H1)
;
_olex2_submission_special_instructions 'No special instructions were received'

loop_
_space_group_symop_operation_xyz
'x, y, z'
'-x, y+1/2, -z'

loop_
_atom_site_label
_atom_site_type_symbol
_atom_site_fract_x
_atom_site_fract_y
_atom_site_fract_z
_atom_site_U_iso_or_equiv
_atom_site_adp_type
_atom_site_occupancy
_atom_site_site_symmetry_order
_atom_site_calc_flag
_atom_site_refinement_flags_posn
_atom_site_refinement_flags_adp
_atom_site_refinement_flags_occupancy
_atom_site_disorder_assembly
_atom_site_disorder_group
Cl1 Cl 0.65301(7) 1.3004(2) -0.02993(6) 0.0336(2) Uani 1 1 d . . . . .
O2 O 0.73772(18) 0.3822(4) 0.49511(17) 0.0252(6) Uani 1 1 d . . . . .
O1 O 0.81957(18) 0.6311(6) 0.32238(17) 0.0319(6) Uani 1 1 d . . . . .
H1 H 0.774529 0.531508 0.333956 0.048 Uiso 1 1 calc GR . . . .
N1 N 0.6401(2) 0.4021(6) 0.28645(19) 0.0217(6) Uani 1 1 d . . . . .
N2 N 0.7706(2) -0.0555(6) 0.5188(2) 0.0210(6) Uani 1 1 d . . . . .
C14 C 0.7125(2) 0.1494(7) 0.4761(2) 0.0190(7) Uani 1 1 d . . . . .
C13 C 0.6115(2) 0.0767(6) 0.4045(2) 0.0190(7) Uani 1 1 d . . . . .
C6 C 0.6763(2) 0.7525(7) 0.1858(2) 0.0218(7) Uani 1 1 d . . . . .
C16 C 0.8694(2) -0.0418(7) 0.6974(2) 0.0228(7) Uani 1 1 d . . . . .
C8 C 0.5744(2) 0.2158(6) 0.3138(2) 0.0205(7) Uani 1 1 d . . . . .
C12 C 0.5521(2) -0.1216(6) 0.4304(2) 0.0214(7) Uani 1 1 d . . . . .
H12 H 0.577990 -0.217899 0.490812 0.026 Uiso 1 1 calc R . . . .
C5 C 0.6385(3) 0.9155(7) 0.1020(3) 0.0250(7) Uani 1 1 d . . . . .
H5 H 0.569581 0.897572 0.063541 0.030 Uiso 1 1 calc R . . . .
C10 C 0.4187(3) -0.0422(8) 0.2812(3) 0.0288(8) Uani 1 1 d . . . . .
H10 H 0.352381 -0.080144 0.239673 0.035 Uiso 1 1 calc R . . . .
C11 C 0.4560(2) -0.1808(8) 0.3698(2) 0.0239(7) Uani 1 1 d . . . . .
H11 H 0.415966 -0.315429 0.388704 0.029 Uiso 1 1 calc R . . . .
C1 C 0.7786(2) 0.7797(8) 0.2416(2) 0.0247(7) Uani 1 1 d . . . . .
C9 C 0.4776(2) 0.1517(8) 0.2530(2) 0.0268(8) Uani 1 1 d . . . . .
H9 H 0.451870 0.242335 0.191275 0.032 Uiso 1 1 calc R . . . .
C26C C 0.9466(2) -0.2096(8) 0.5617(2) 0.0235(7) Uani 1 1 d . . . . .
H26A H 0.928156 -0.391803 0.573969 0.035 Uiso 1 1 calc GR . . . .
H26B H 1.015818 -0.171475 0.602844 0.035 Uiso 1 1 calc GR . . . .
H26C H 0.944036 -0.188655 0.490696 0.035 Uiso 1 1 calc GR . . . .
C7 C 0.6086(3) 0.5642(7) 0.2140(3) 0.0238(7) Uani 1 1 d . . . . .
H7 H 0.538718 0.561092 0.177389 0.029 Uiso 1 1 calc R . . . .
C15 C 0.8714(2) -0.0173(7) 0.5890(2) 0.0213(7) Uani 1 1 d . . . . .
H15 H 0.894308 0.166605 0.579004 0.026 Uiso 1 1 calc R . . . .
C4 C 0.7006(3) 1.1017(7) 0.0748(2) 0.0263(8) Uani 1 1 d . . . . .
C3 C 0.8009(3) 1.1331(8) 0.1304(3) 0.0297(8) Uani 1 1 d . . . . .
H3 H 0.843017 1.263764 0.112194 0.036 Uiso 1 1 calc R . . . .
C2 C 0.8396(3) 0.9704(9) 0.2135(3) 0.0306(8) Uani 1 1 d . . . . .
H2A H 0.908606 0.990242 0.251418 0.037 Uiso 1 1 calc R . . . .
C19 C 0.8751(3) -0.0847(9) 0.9003(3) 0.0418(10) Uani 1 1 d . . . . .
H19 H 0.876946 -0.108496 0.968772 0.050 Uiso 0.4 1 calc R . P A 1
H19A H 0.883086 -0.099908 0.970314 0.050 Uiso 0.6 1 calc R . P B 2
C17A C 0.7852(5) -0.1082(13) 0.7269(5) 0.0245(14) Uani 0.5 1 d . . P C 1
H17A H 0.723023 -0.145230 0.677984 0.029 Uiso 0.5 1 calc R . P C 1
C18A C 0.7893(6) -0.1228(15) 0.8290(6) 0.0167(15) Uani 0.4 1 d . . P C 1
H18A H 0.728531 -0.161423 0.847693 0.020 Uiso 0.4 1 calc R . P C 1
C20A C 0.9666(6) -0.0053(18) 0.8717(6) 0.0209(17) Uani 0.4 1 d . . P C 1
H20A H 1.027571 0.037376 0.921501 0.025 Uiso 0.4 1 calc R . P C 1
C21 C 0.8820(6) 0.1762(16) 0.7605(6) 0.0485(19) Uani 0.6 1 d . . P C 2
H21A H 0.825934 0.301183 0.730957 0.058 Uiso 0.6 1 calc R . P C 2
H21B H 0.946309 0.264220 0.757768 0.058 Uiso 0.6 1 calc R . P C 2
C21A C 0.9636(6) 0.0070(16) 0.7713(6) 0.0178(16) Uani 0.4 1 d . . P C 1
H21C H 1.023591 0.047567 0.751532 0.021 Uiso 0.4 1 calc R . P C 1
C20 C 0.8852(8) 0.1481(19) 0.8611(6) 0.067(3) Uani 0.6 1 d . . P C 2
H20 H 0.895011 0.300832 0.902697 0.080 Uiso 0.6 1 calc R . P C 2
C17 C 0.8508(6) -0.2907(15) 0.7365(5) 0.0454(19) Uani 0.6 1 d . . P C 2
H17 H 0.837529 -0.441385 0.693800 0.055 Uiso 0.6 1 calc R . P C 2
C18 C 0.8518(7) -0.3168(18) 0.8374(6) 0.056(2) Uani 0.6 1 d . . P C 2
H18 H 0.837616 -0.482101 0.863648 0.067 Uiso 0.6 1 calc R . P C 2
H2 H 0.753(2) -0.214(9) 0.501(2) 0.015(8) Uiso 1 1 d . . . . .

loop_
_atom_site_aniso_label
_atom_site_aniso_U_11
_atom_site_aniso_U_22
_atom_site_aniso_U_33
_atom_site_aniso_U_23
_atom_site_aniso_U_13
_atom_site_aniso_U_12
Cl1 0.0358(5) 0.0350(5) 0.0294(4) 0.0089(4) 0.0079(3) 0.0033(4)
O2 0.0302(13) 0.0130(11) 0.0281(13) -0.0014(9) 0.0005(10) -0.0006(9)
O1 0.0272(13) 0.0403(16) 0.0246(12) 0.0081(12) 0.0010(10) -0.0019(12)
N1 0.0226(13) 0.0242(14) 0.0192(13) -0.0005(11) 0.0074(11) 0.0011(11)
N2 0.0220(14) 0.0117(14) 0.0261(14) -0.0003(12) 0.0007(11) -0.0003(11)
C14 0.0221(16) 0.0170(15) 0.0181(15) 0.0003(13) 0.0058(12) 0.0029(13)
C13 0.0208(15) 0.0161(15) 0.0208(16) -0.0047(13) 0.0067(12) 0.0018(13)
C6 0.0225(15) 0.0208(17) 0.0217(15) -0.0023(13) 0.0051(12) 0.0026(13)
C16 0.0232(16) 0.0175(16) 0.0261(17) -0.0006(14) 0.0038(13) 0.0031(14)
C8 0.0207(15) 0.0220(17) 0.0198(15) -0.0034(12) 0.0069(12) 0.0017(12)
C12 0.0250(16) 0.0180(16) 0.0207(15) -0.0032(12) 0.0056(13) 0.0025(12)
C5 0.0235(16) 0.0250(18) 0.0248(16) -0.0015(14) 0.0037(13) 0.0005(14)
C10 0.0218(16) 0.039(2) 0.0243(16) -0.0033(17) 0.0049(13) -0.0033(16)
C11 0.0236(15) 0.0251(17) 0.0256(15) -0.0043(16) 0.0111(12) -0.0023(15)
C1 0.0256(15) 0.0298(18) 0.0179(14) -0.0023(16) 0.0047(12) 0.0036(16)
C9 0.0226(17) 0.038(2) 0.0189(15) 0.0024(15) 0.0037(13) -0.0023(15)
C26C 0.0183(14) 0.0250(16) 0.0267(15) 0.0044(16) 0.0049(12) -0.0018(15)
C7 0.0198(15) 0.0229(17) 0.0260(17) -0.0041(14) 0.0014(13) 0.0031(13)
C15 0.0193(15) 0.0155(14) 0.0260(16) 0.0018(14) 0.0008(12) -0.0016(13)
C4 0.0305(18) 0.0280(19) 0.0216(16) 0.0004(15) 0.0087(13) 0.0044(15)
C3 0.0308(19) 0.033(2) 0.0276(18) -0.0016(17) 0.0119(15) -0.0036(17)
C2 0.0231(17) 0.040(2) 0.0269(18) 0.0017(17) 0.0037(14) -0.0032(16)
C19 0.056(3) 0.045(3) 0.0262(19) -0.0007(18) 0.0136(18) 0.018(2)
C17A 0.019(3) 0.019(3) 0.033(4) -0.001(3) 0.002(3) 0.000(3)
C18A 0.015(3) 0.014(4) 0.025(4) -0.001(3) 0.011(3) 0.003(3)
C20A 0.016(3) 0.028(4) 0.016(4) -0.007(3) -0.001(3) 0.006(3)
C21 0.051(4) 0.041(4) 0.052(4) -0.013(4) 0.012(4) 0.003(4)
C21A 0.011(3) 0.021(4) 0.019(4) -0.005(3) 0.000(3) 0.004(3)
C20 0.112(8) 0.047(5) 0.044(5) -0.016(4) 0.025(5) -0.005(5)
C17 0.059(5) 0.037(4) 0.036(4) -0.003(3) 0.005(3) -0.007(4)
C18 0.079(6) 0.054(5) 0.041(4) 0.004(4) 0.025(4) -0.013(5)

loop_
_atom_type_symbol
_atom_type_description
_atom_type_scat_dispersion_real
_atom_type_scat_dispersion_imag
_atom_type_scat_source
C C 0.0033 0.0016 'International Tables Vol C Tables 4.2.6.8 and 6.1.1.4'
H H 0.0000 0.0000 'International Tables Vol C Tables 4.2.6.8 and 6.1.1.4'
Cl Cl 0.1484 0.1585 'International Tables Vol C Tables 4.2.6.8 and 6.1.1.4'
N N 0.0061 0.0033 'International Tables Vol C Tables 4.2.6.8 and 6.1.1.4'
O O 0.0106 0.0060 'International Tables Vol C Tables 4.2.6.8 and 6.1.1.4'

loop_
_geom_angle_atom_site_label_1
_geom_angle_atom_site_label_2
_geom_angle_atom_site_label_3
_geom_angle
_geom_angle_site_symmetry_1
_geom_angle_site_symmetry_3
_geom_angle_publ_flag
C1 O1 H1 109.5 . . ?
C18b C17b C16 120.6(7) . . ?
C20Aa C21Aa C16 119.5(7) . . ?
C7 N1 C8 122.2(3) . . ?
C17b C18b C19 117.9(7) . . ?
C14 N2 C15 121.8(3) . . ?
C21Aa C20Aa C19 119.2(6) . . ?
C14 N2 H2 121(2) . . ?
C15 N2 H2 117(2) . . ?
O2 C14 N2 123.0(3) . . ?
O2 C14 C13 121.6(3) . . ?
N2 C14 C13 115.3(3) . . ?
C8 C13 C14 120.7(3) . . ?
C12 C13 C14 119.6(3) . . ?
C12 C13 C8 119.6(3) . . ?
C18Aa C17Aa H17A 119.7 . . ?
C17Aa C18Aa H18A 118.9 . . ?
C21Aa C20Aa H20A 120.4 . . ?
C20b C21b H21A 107.0 . . ?
H21Ab C21b H21B 106.8 . . ?
C20b C21b H21B 107.0 . . ?
C20Aa C21Aa H21C 120.2 . . ?
C21b C20b H20 119.1 . . ?
C5 C6 C1 119.1(3) . . ?
C18b C17b H17 119.7 . . ?
C5 C6 C7 119.3(3) . . ?
C1 C6 C7 121.5(3) . . ?
C17b C18b H18 121.0 . . ?
C21Aa C16 C15 116.5(4) . . ?
C17Aa C16 C15 124.0(4) . . ?
C21b C16 C15 121.9(5) . . ?
C17b C16 C15 120.2(4) . . ?
C17Aa C16 C21A 119.5(5) . . ?
C21b C16 C17 117.8(5) . . ?
C20Aa C19 H19 120.6 . . ?
C18Aa C19 H19 120.6 . . ?
C13 C8 N1 117.9(3) . . ?
C20b C19 H19A 119.8 . . ?
C18b C19 H19A 119.8 . . ?
C18Aa C19 C20A 118.8(5) . . ?
C20b C19 C18 120.4(5) . . ?
C9 C8 N1 123.5(3) . . ?
C9 C8 C13 118.5(3) . . ?
C13 C12 H12 119.4 . . ?
C11 C12 C13 121.2(3) . . ?
C11 C12 H12 119.4 . . ?
C6 C5 H5 119.7 . . ?
C4 C5 C6 120.6(3) . . ?
C4 C5 H5 119.7 . . ?
C11 C10 H10 119.9 . . ?
C11 C10 C9 120.3(3) . . ?
C9 C10 H10 119.9 . . ?
C12 C11 C10 119.4(3) . . ?
C12 C11 H11 120.3 . . ?
C10 C11 H11 120.3 . . ?
O1 C1 C6 122.3(3) . . ?
O1 C1 C2 118.4(3) . . ?
C2 C1 C6 119.3(3) . . ?
C8 C9 H9 119.5 . . ?
C10 C9 C8 121.0(3) . . ?
C10 C9 H9 119.5 . . ?
H26A C26C H26B 109.5 . . ?
H26A C26C H26C 109.5 . . ?
H26B C26C H26C 109.5 . . ?
C15 C26C H26A 109.5 . . ?
C15 C26C H26B 109.5 . . ?
C15 C26C H26C 109.5 . . ?
N1 C7 C6 122.0(3) . . ?
N1 C7 H7 119.0 . . ?
C6 C7 H7 119.0 . . ?
N2 C15 C16 112.7(3) . . ?
N2 C15 C26C 108.7(3) . . ?
N2 C15 H15 107.5 . . ?
C16 C15 C26C 112.6(3) . . ?
C16 C17Aa H17A 119.7 . . ?
C16 C17Aa C18A 120.5(6) . . ?
C16 C21b H21A 107.0 . . ?
C16 C15 H15 107.5 . . ?
C26C C15 H15 107.5 . . ?
C5 C4 Cl1 120.1(3) . . ?
C5 C4 C3 120.6(3) . . ?
C3 C4 Cl1 119.3(3) . . ?
C4 C3 H3 120.4 . . ?
C4 C3 C2 119.2(3) . . ?
C2 C3 H3 120.4 . . ?
C1 C2 C3 121.1(3) . . ?
C1 C2 H2A 119.5 . . ?
C3 C2 H2A 119.5 . . ?
C16 C21b H21B 107.0 . . ?
C16 C21Aa H21C 120.2 . . ?
C16 C21b C20 121.1(7) . . ?
C16 C17b H17 119.7 . . ?
C19 C18Aa C17A 122.2(7) . . ?
C19 C18Aa H18A 118.9 . . ?
C19 C20Aa H20A 120.4 . . ?
C19 C20b C21 121.7(7) . . ?
C19 C20b H20 119.1 . . ?
C19 C18b H18 121.0 . . ?

loop_
_geom_bond_atom_site_label_1
_geom_bond_atom_site_label_2
_geom_bond_distance
_geom_bond_site_symmetry_2
_geom_bond_publ_flag
Cl1 C4 1.739(4) . ?
C17Aa H17A 0.9500 . ?
C17Aa C18A 1.403(10) . ?
C18Aa H18A 0.9500 . ?
C20Aa H20A 0.9500 . ?
C21b H21A 0.9900 . ?
C21b H21B 0.9900 . ?
C20Aa C21A 1.381(11) . ?
C21Aa H21C 0.9500 . ?
C21b C20 1.390(11) . ?
C20b H20 0.9500 . ?
C17b H17 0.9500 . ?
C17b C18 1.401(10) . ?
C18b H18 0.9500 . ?
O2 C14 1.232(4) . ?
O1 H1 0.8400 . ?
O1 C1 1.338(4) . ?
N1 C8 1.417(4) . ?
N1 C7 1.277(4) . ?
N2 C14 1.339(4) . ?
N2 C15 1.466(4) . ?
N2 H2 0.85(4) . ?
C14 C13 1.509(4) . ?
C13 C8 1.408(4) . ?
C13 C12 1.392(5) . ?
C6 C5 1.404(5) . ?
C6 C1 1.405(4) . ?
C6 C7 1.447(5) . ?
C16 C15 1.514(5) . ?
C16 C17A 1.356(8) . ?
C16 C21 1.386(8) . ?
C16 C21A 1.430(8) . ?
C16 C17 1.417(8) . ?
C8 C9 1.397(4) . ?
C12 H12 0.9500 . ?
C12 C11 1.383(4) . ?
C5 H5 0.9500 . ?
C5 C4 1.381(5) . ?
C10 H10 0.9500 . ?
C10 C11 1.385(5) . ?
C10 C9 1.386(5) . ?
C11 H11 0.9500 . ?
C1 C2 1.392(5) . ?
C9 H9 0.9500 . ?
C26C H26A 0.9800 . ?
C26C H26B 0.9800 . ?
C26C H26C 0.9800 . ?
C26C C15 1.528(5) . ?
C7 H7 0.9500 . ?
C15 H15 1.0000 . ?
C4 C3 1.384(5) . ?
C3 H3 0.9500 . ?
C3 C2 1.397(5) . ?
C2 H2A 0.9500 . ?
C19 H19 0.9500 . ?
C19 H19A 0.9500 . ?
C19 C18A 1.324(9) . ?
C19 C20A 1.460(10) . ?
C19 C20 1.316(11) . ?
C19 C18 1.443(10) . ?

loop_
_geom_torsion_atom_site_label_1
_geom_torsion_atom_site_label_2
_geom_torsion_atom_site_label_3
_geom_torsion_atom_site_label_4
_geom_torsion
_geom_torsion_site_symmetry_1
_geom_torsion_site_symmetry_2
_geom_torsion_site_symmetry_3
_geom_torsion_site_symmetry_4
_geom_torsion_publ_flag
C21b C16 C15 N2 -109.0(5) . . . . ?
C17b C16 C21b C20b 5.5(11) . . . . ?
C21b C16 C17b C18b -4.0(10) . . . . ?
C17b C16 C15 N2 68.8(5) . . . . ?
C17Aa C16 C21Aa C20Aa -2.2(10) . . . . ?
C21Aa C16 C15 N2 -176.7(4) . . . . ?
C21Aa C16 C17Aa C18Aa 1.6(9) . . . . ?
C17Aa C16 C15 N2 3.9(6) . . . . ?
C21b C16 C15 C26C 127.6(5) . . . . ?
C21Aa C16 C15 C26C 59.9(5) . . . . ?
C17b C16 C15 C26C -54.6(5) . . . . ?
C17Aa C16 C15 C26C -119.5(5) . . . . ?
Cl1 C4 C3 C2 -179.0(3) . . . . ?
C18Aa C19 C20Aa C21Aa -5.2(11) . . . . ?
C20b C19 C18b C17b 6.3(12) . . . . ?
C20Aa C19 C18Aa C17Aa 4.7(10) . . . . ?
C18b C19 C20b C21b -5.1(14) . . . . ?
O2 C14 C13 C8 42.5(5) . . . . ?
O2 C14 C13 C12 -134.4(4) . . . . ?
O1 C1 C2 C3 -179.5(4) . . . . ?
N1 C8 C9 C10 176.6(3) . . . . ?
N2 C14 C13 C8 -139.2(3) . . . . ?
N2 C14 C13 C12 43.8(4) . . . . ?
C14 N2 C15 C16 99.8(4) . . . . ?
C14 N2 C15 C26C -134.7(3) . . . . ?
C14 C13 C8 N1 7.7(4) . . . . ?
C14 C13 C8 C9 -176.2(3) . . . . ?
C14 C13 C12 C11 175.5(3) . . . . ?
C13 C8 C9 C10 0.7(5) . . . . ?
C13 C12 C11 C10 0.6(5) . . . . ?
C6 C5 C4 Cl1 179.5(3) . . . . ?
C6 C5 C4 C3 -0.7(5) . . . . ?
C6 C1 C2 C3 -0.5(6) . . . . ?
C16 C21b C20b C19 -1.0(15) . . . . ?
C16 C17Aa C18Aa C19 -3.0(11) . . . . ?
C16 C17b C18b C19 -1.7(12) . . . . ?
C8 N1 C7 C6 -179.5(3) . . . . ?
C8 C13 C12 C11 -1.5(5) . . . . ?
C12 C13 C8 N1 -175.3(3) . . . . ?
C12 C13 C8 C9 0.8(5) . . . . ?
C5 C6 C1 O1 179.9(3) . . . . ?
C5 C6 C1 C2 1.0(5) . . . . ?
C5 C6 C7 N1 176.5(3) . . . . ?
C5 C4 C3 C2 1.3(5) . . . . ?
C11 C10 C9 C8 -1.6(6) . . . . ?
C1 C6 C5 C4 -0.4(5) . . . . ?
C1 C6 C7 N1 -4.8(5) . . . . ?
C9 C10 C11 C12 0.9(6) . . . . ?
C7 N1 C8 C13 -169.6(3) . . . . ?
C7 N1 C8 C9 14.5(5) . . . . ?
C7 C6 C5 C4 178.3(3) . . . . ?
C7 C6 C1 O1 1.2(5) . . . . ?
C7 C6 C1 C2 -177.7(3) . . . . ?
C15 N2 C14 O2 -2.6(5) . . . . ?
C15 N2 C14 C13 179.1(3) . . . . ?
C15 C16 C17b C18b 178.1(6) . . . . ?
C15 C16 C17Aa C18Aa -179.0(5) . . . . ?
C15 C16 C21Aa C20Aa 178.4(6) . . . . ?
C15 C16 C21b C20b -176.7(7) . . . . ?
C4 C3 C2 C1 -0.6(6) . . . . ?
C19 C20Aa C21Aa C16 3.9(11) . . . . ?
